data_4321500
loop_
_publ_author_name
'Andrew J. Millar'
'Jonathan M. White'
'Christian J. Doonan'
'Charles G. Young'

_publ_section_title
;
 Synthesis and Characterization of Monomeric Oxo Dichloro 1,3-Dialkyl
 p-tert-Butylcalix[4]arene Complexes of Molybdenum(VI,V) and
 Tungsten(VI,V)
;
_journal_name_full 'Inorganic Chemistry'
_journal_page_first 5151
_journal_page_last 5155
_journal_paper_doi 10.1021/ic000431i
_journal_volume 39
_journal_year 2000
_chemical_formula_sum 'C47 H59 Cl5 O5 W'
_chemical_formula_weight 1065.04
_chemical_name_systematic
; 
(1,3-dimethyl tetra-p-tert-butylcalix[4]arene-O1,O2,O4)dichlorooxotungsten(VI)
;
_space_group_IT_number 2
_symmetry_cell_setting triclinic
_symmetry_space_group_name_Hall '-P 1'
_symmetry_space_group_name_H-M 'P -1'
_atom_sites_solution_hydrogens geom
_atom_sites_solution_primary direct
_atom_sites_solution_secondary difmap
_audit_creation_method SHELXL-97
_cell_angle_alpha 88.64(3)
_cell_angle_beta 79.91(3)
_cell_angle_gamma 78.67(2)
_cell_formula_units_Z 2
_cell_length_a 10.242(2)
_cell_length_b 15.710(2)
_cell_length_c 16.236(5)
_cell_measurement_reflns_used 25
_cell_measurement_temperature 293(2)
_cell_measurement_theta_max 30
_cell_measurement_theta_min 20
_cell_volume 2521.7(10)
_computing_data_reduction Process-Data
_computing_molecular_graphics ZORTEP
_computing_structure_refinement 'SHELXL-97 (Sheldrick, 1997)'
_computing_structure_solution 'SHELXS-97 (Sheldrick, 1990)'
_diffrn_ambient_temperature 293(2)
_diffrn_measured_fraction_theta_full 0.998
_diffrn_measured_fraction_theta_max 0.998
_diffrn_measurement_device_type 'Enraf Nonius'
_diffrn_measurement_method ????
_diffrn_radiation_monochromator graphite
_diffrn_radiation_source 'fine-focus sealed tube'
_diffrn_radiation_type MoK\a
_diffrn_radiation_wavelength 0.71069
_diffrn_reflns_av_R_equivalents 0.0223
_diffrn_reflns_av_sigmaI/netI 0.0237
_diffrn_reflns_limit_h_max 11
_diffrn_reflns_limit_h_min -12
_diffrn_reflns_limit_k_max 18
_diffrn_reflns_limit_k_min -18
_diffrn_reflns_limit_l_max 0
_diffrn_reflns_limit_l_min -19
_diffrn_reflns_number 9203
_diffrn_reflns_theta_full 24.99
_diffrn_reflns_theta_max 24.99
_diffrn_reflns_theta_min 2.06
_diffrn_standards_decay_% 2.5
_diffrn_standards_interval_time 9600
_diffrn_standards_number 3
_exptl_absorpt_coefficient_mu 2.596
_exptl_absorpt_correction_T_max 0.58
_exptl_absorpt_correction_T_min 0.41
_exptl_absorpt_correction_type gaussian
_exptl_crystal_colour dark_red
_exptl_crystal_density_diffrn 1.403
_exptl_crystal_density_method 'not measured'
_exptl_crystal_description plate
_exptl_crystal_F_000 1080
_exptl_crystal_size_max 0.5
_exptl_crystal_size_mid 0.35
_exptl_crystal_size_min 0.25
_refine_diff_density_max 0.862
_refine_diff_density_min -0.838
_refine_diff_density_rms 0.094
_refine_ls_extinction_coef 0.00000(19)
_refine_ls_extinction_expression Fc^*^=kFc[1+0.001xFc^2^\l^3^/sin(2\q)]^-1/4^
_refine_ls_extinction_method SHELXL
_refine_ls_goodness_of_fit_ref 1.067
_refine_ls_hydrogen_treatment mixed
_refine_ls_matrix_type full
_refine_ls_number_parameters 552
_refine_ls_number_reflns 8864
_refine_ls_number_restraints 0
_refine_ls_restrained_S_all 1.067
_refine_ls_R_factor_all 0.0352
_refine_ls_R_factor_gt 0.0304
_refine_ls_shift/su_max 0.123
_refine_ls_shift/su_mean 0.001
_refine_ls_structure_factor_coef Fsqd
_refine_ls_weighting_details 'calc w=1/[\s^2^(Fo^2^)+(0.0607P)^2^+2.0562P] where P=(Fo^2^+2Fc^2^)/3'
_refine_ls_weighting_scheme calc
_refine_ls_wR_factor_gt 0.0868
_refine_ls_wR_factor_ref 0.0900
_reflns_number_gt 8078
_reflns_number_total 8864
_reflns_threshold_expression >2sigma(I)
_cod_data_source_file ic000431i_2.cif
_cod_data_source_block jmwcd4
_cod_database_code 4321500

loop_
_symmetry_equiv_pos_as_xyz
'x, y, z'
'-x, -y, -z'

loop_
_atom_site_label
_atom_site_type_symbol
_atom_site_fract_x
_atom_site_fract_y
_atom_site_fract_z
_atom_site_U_iso_or_equiv
_atom_site_adp_type
_atom_site_occupancy
_atom_site_symmetry_multiplicity
_atom_site_calc_flag
_atom_site_refinement_flags
_atom_site_disorder_assembly
_atom_site_disorder_group
W1 W -0.000485(15) 0.996083(9) 0.732946(10) 0.03185(8) Uani 1 1 d . . .
Cl1 Cl -0.07431(12) 1.09292(7) 0.84957(7) 0.0489(3) Uani 1 1 d . . .
Cl2 Cl 0.16971(12) 1.07780(8) 0.68936(8) 0.0541(3) Uani 1 1 d . . .
Cl3 Cl -0.1880(4) 1.3433(2) 0.8057(3) 0.1930(18) Uani 1 1 d . . .
Cl4 Cl 0.0038(3) 1.31646(17) 0.6581(2) 0.1434(10) Uani 1 1 d . . .
Cl5 Cl 0.0876(5) 1.3231(3) 0.8144(3) 0.217(2) Uani 1 1 d . . .
O1 O 0.1545(3) 0.93786(17) 0.81933(18) 0.0366(6) Uani 1 1 d . . .
O2 O 0.0962(3) 0.90907(18) 0.65842(18) 0.0403(6) Uani 1 1 d . . .
O3 O -0.2429(3) 0.96952(19) 0.5924(2) 0.0457(7) Uani 1 1 d . . .
O4 O -0.1002(3) 0.92288(18) 0.79556(17) 0.0356(6) Uani 1 1 d . . .
O5 O -0.1111(3) 1.05360(19) 0.67828(19) 0.0443(7) Uani 1 1 d . . .
C1 C 0.1807(4) 0.8470(3) 0.8292(3) 0.0364(9) Uani 1 1 d . . .
C2 C 0.1024(4) 0.8121(3) 0.8940(3) 0.0374(9) Uani 1 1 d . . .
C3 C 0.1337(5) 0.7225(3) 0.9045(3) 0.0458(10) Uani 1 1 d . . .
H3 H 0.0823 0.6972 0.9476 0.055 Uiso 1 1 calc R . .
C4 C 0.2387(5) 0.6701(3) 0.8527(3) 0.0514(11) Uani 1 1 d . . .
C5 C 0.3093(5) 0.7089(3) 0.7866(3) 0.0497(11) Uani 1 1 d . . .
H5 H 0.3779 0.6742 0.7499 0.060 Uiso 1 1 calc R . .
C6 C 0.2814(4) 0.7983(3) 0.7728(3) 0.0397(9) Uani 1 1 d . . .
C7 C 0.3570(4) 0.8391(3) 0.6981(3) 0.0448(10) Uani 1 1 d . . .
H7A H 0.3420 0.9012 0.7077 0.054 Uiso 1 1 calc R . .
H7B H 0.4531 0.8163 0.6939 0.054 Uiso 1 1 calc R . .
C8 C 0.3152(4) 0.8228(3) 0.6165(3) 0.0414(9) Uani 1 1 d . . .
C9 C 0.4064(5) 0.7725(3) 0.5550(3) 0.0538(12) Uani 1 1 d . . .
H9 H 0.4929 0.7499 0.5654 0.065 Uiso 1 1 calc R . .
C10 C 0.3744(5) 0.7543(4) 0.4787(3) 0.0615(14) Uani 1 1 d . . .
C11 C 0.2438(5) 0.7895(3) 0.4654(3) 0.0529(12) Uani 1 1 d . . .
H11 H 0.2202 0.7781 0.4145 0.064 Uiso 1 1 calc R . .
C12 C 0.1478(4) 0.8402(3) 0.5239(3) 0.0414(9) Uani 1 1 d . . .
C13 C 0.1865(4) 0.8581(3) 0.5991(3) 0.0381(9) Uani 1 1 d . . .
C14 C 0.0057(4) 0.8702(3) 0.5078(3) 0.0428(10) Uani 1 1 d . . .
H14A H 0.0009 0.8535 0.4514 0.051 Uiso 1 1 calc R . .
H14B H -0.0182 0.9330 0.5121 0.051 Uiso 1 1 calc R . .
C15 C -0.0941(4) 0.8311(3) 0.5696(3) 0.0387(9) Uani 1 1 d . . .
C16 C -0.0671(5) 0.7437(3) 0.5888(3) 0.0466(10) Uani 1 1 d . . .
H16 H 0.0058 0.7073 0.5568 0.056 Uiso 1 1 calc R . .
C17 C -0.1450(5) 0.7090(3) 0.6542(3) 0.0492(11) Uani 1 1 d . . .
C18 C -0.2430(4) 0.7663(3) 0.7057(3) 0.0439(10) Uani 1 1 d . . .
H18 H -0.2910 0.7449 0.7530 0.053 Uiso 1 1 calc R . .
C19 C -0.2729(4) 0.8545(3) 0.6899(3) 0.0376(9) Uani 1 1 d . . .
C20 C -0.2061(4) 0.8844(3) 0.6158(3) 0.0365(9) Uani 1 1 d . . .
C21 C -0.3575(4) 0.9197(3) 0.7562(3) 0.0394(9) Uani 1 1 d . . .
H21A H -0.3406 0.9774 0.7425 0.047 Uiso 1 1 calc R . .
H21B H -0.4529 0.9207 0.7576 0.047 Uiso 1 1 calc R . .
C22 C -0.3209(4) 0.8939(3) 0.8405(3) 0.0367(9) Uani 1 1 d . . .
C23 C -0.4101(4) 0.8627(3) 0.9026(3) 0.0418(9) Uani 1 1 d . . .
H23 H -0.4958 0.8604 0.8922 0.050 Uiso 1 1 calc R . .
C24 C -0.3778(4) 0.8346(3) 0.9794(3) 0.0408(9) Uani 1 1 d . . .
C25 C -0.2472(4) 0.8374(3) 0.9925(3) 0.0404(9) Uani 1 1 d . . .
H25 H -0.2230 0.8187 1.0435 0.048 Uiso 1 1 calc R . .
C26 C -0.1524(4) 0.8667(3) 0.9328(2) 0.0365(9) Uani 1 1 d . . .
C27 C -0.1915(4) 0.8959(2) 0.8569(2) 0.0335(8) Uani 1 1 d . . .
C28 C -0.0134(4) 0.8686(3) 0.9515(3) 0.0411(9) Uani 1 1 d . . .
H28A H -0.0103 0.8501 1.0086 0.049 Uiso 1 1 calc R . .
H28B H 0.0002 0.9281 0.9477 0.049 Uiso 1 1 calc R . .
C29 C 0.2814(7) 0.5722(3) 0.8705(4) 0.0712(16) Uani 1 1 d . . .
C30 C 0.1646(11) 0.5382(5) 0.9252(8) 0.150(5) Uani 1 1 d . . .
C31 C 0.3996(14) 0.5611(5) 0.9148(10) 0.197(7) Uani 1 1 d . . .
C32 C 0.3160(12) 0.5195(5) 0.7884(6) 0.129(4) Uani 1 1 d . . .
C33 C 0.4772(8) 0.6969(6) 0.4110(5) 0.107(3) Uani 1 1 d . . .
C34 C 0.433(3) 0.691(2) 0.3327(15) 0.150(17) Uani 0.49(3) 1 d P . .
C35 C 0.568(4) 0.634(2) 0.447(2) 0.19(2) Uani 0.49(3) 1 d P . .
C36 C 0.573(4) 0.774(3) 0.370(3) 0.27(3) Uani 0.49(3) 1 d P . .
C34' C 0.616(2) 0.667(3) 0.436(2) 0.17(2) Uani 0.51(3) 1 d P . .
C35' C 0.492(3) 0.745(2) 0.3317(13) 0.135(12) Uani 0.51(3) 1 d P . .
C36' C 0.405(2) 0.6113(14) 0.4009(16) 0.137(13) Uani 0.51(3) 1 d P . .
C37 C -0.1183(7) 0.6108(3) 0.6720(4) 0.0726(17) Uani 1 1 d . . .
C38 C 0.0168(14) 0.5664(6) 0.6284(11) 0.224(9) Uani 1 1 d . . .
C39 C -0.2338(16) 0.5756(6) 0.6576(13) 0.259(11) Uani 1 1 d . . .
C40 C -0.1117(16) 0.5976(6) 0.7657(7) 0.179(6) Uani 1 1 d . . .
C41 C -0.4785(5) 0.8015(3) 1.0478(3) 0.0492(11) Uani 1 1 d . . .
C42 C -0.5096(8) 0.8626(5) 1.1237(4) 0.098(3) Uani 1 1 d . . .
H42A H -0.4272 0.8652 1.1431 0.147 Uiso 1 1 calc R . .
H42B H -0.5705 0.8414 1.1675 0.147 Uiso 1 1 calc R . .
H42C H -0.5505 0.9196 1.1080 0.147 Uiso 1 1 calc R . .
C43 C -0.6107(6) 0.7977(5) 1.0184(4) 0.081(2) Uani 1 1 d . . .
H43A H -0.6710 0.7769 1.0629 0.122 Uiso 1 1 calc R . .
H43B H -0.5928 0.7592 0.9710 0.122 Uiso 1 1 calc R . .
H43C H -0.6517 0.8548 1.0028 0.122 Uiso 1 1 calc R . .
C44 C -0.4190(7) 0.7108(4) 1.0736(5) 0.088(2) Uani 1 1 d . . .
H44A H -0.3356 0.7114 1.0927 0.131 Uiso 1 1 calc R . .
H44B H -0.4023 0.6719 1.0266 0.131 Uiso 1 1 calc R . .
H44C H -0.4815 0.6917 1.1180 0.131 Uiso 1 1 calc R . .
C45 C 0.2282(5) 0.9840(3) 0.8670(3) 0.0473(11) Uani 1 1 d . . .
H45A H 0.2051 1.0452 0.8574 0.071 Uiso 1 1 calc R . .
H45B H 0.3237 0.9642 0.8494 0.071 Uiso 1 1 calc R . .
H45C H 0.2043 0.9729 0.9256 0.071 Uiso 1 1 calc R . .
C46 C -0.3548(6) 0.9846(4) 0.5509(4) 0.0760(18) Uani 1 1 d . . .
H46A H -0.3748 1.0447 0.5364 0.114 Uiso 1 1 calc R . .
H46B H -0.4317 0.9698 0.5870 0.114 Uiso 1 1 calc R . .
H46C H -0.3342 0.9494 0.5010 0.114 Uiso 1 1 calc R . .
C47 C -0.0258(9) 1.2924(5) 0.7624(6) 0.109(3) Uani 1 1 d . . .
H47 H -0.0191 1.2295 0.7680 0.130 Uiso 1 1 calc R . .

loop_
_atom_site_aniso_label
_atom_site_aniso_U_11
_atom_site_aniso_U_22
_atom_site_aniso_U_33
_atom_site_aniso_U_23
_atom_site_aniso_U_13
_atom_site_aniso_U_12
W1 0.03441(10) 0.03023(10) 0.03325(11) -0.00077(6) -0.01163(6) -0.00672(6)
Cl1 0.0547(6) 0.0424(6) 0.0480(6) -0.0120(5) -0.0159(5) 0.0023(5)
Cl2 0.0535(6) 0.0523(6) 0.0625(7) 0.0065(5) -0.0113(5) -0.0244(5)
Cl3 0.156(3) 0.153(3) 0.246(4) 0.064(3) 0.018(3) -0.028(2)
Cl4 0.198(3) 0.0926(15) 0.142(2) 0.0209(15) -0.045(2) -0.0236(17)
Cl5 0.247(4) 0.197(4) 0.261(5) -0.002(3) -0.166(4) -0.067(3)
O1 0.0389(15) 0.0284(13) 0.0467(16) -0.0037(12) -0.0197(12) -0.0050(11)
O2 0.0412(15) 0.0385(15) 0.0418(16) -0.0089(12) -0.0082(12) -0.0072(12)
O3 0.0501(17) 0.0410(16) 0.0496(18) 0.0088(13) -0.0228(14) -0.0061(13)
O4 0.0375(14) 0.0390(15) 0.0345(15) 0.0017(11) -0.0118(11) -0.0126(12)
O5 0.0514(17) 0.0372(15) 0.0471(18) 0.0059(13) -0.0178(14) -0.0079(13)
C1 0.037(2) 0.036(2) 0.040(2) -0.0017(17) -0.0207(17) -0.0019(16)
C2 0.037(2) 0.040(2) 0.039(2) -0.0010(17) -0.0207(17) -0.0024(17)
C3 0.051(3) 0.042(2) 0.047(3) 0.0053(19) -0.021(2) -0.006(2)
C4 0.062(3) 0.037(2) 0.058(3) -0.001(2) -0.028(2) 0.001(2)
C5 0.048(3) 0.044(2) 0.054(3) -0.011(2) -0.017(2) 0.007(2)
C6 0.034(2) 0.044(2) 0.043(2) -0.0043(18) -0.0186(17) -0.0022(17)
C7 0.035(2) 0.046(2) 0.054(3) -0.005(2) -0.0122(19) -0.0038(18)
C8 0.041(2) 0.043(2) 0.040(2) -0.0016(18) -0.0052(18) -0.0087(18)
C9 0.043(2) 0.063(3) 0.049(3) 0.001(2) -0.003(2) 0.000(2)
C10 0.056(3) 0.076(4) 0.043(3) -0.006(2) 0.002(2) 0.002(3)
C11 0.061(3) 0.061(3) 0.033(2) -0.006(2) -0.003(2) -0.007(2)
C12 0.051(2) 0.040(2) 0.035(2) 0.0033(17) -0.0062(18) -0.0121(19)
C13 0.041(2) 0.038(2) 0.035(2) -0.0012(17) -0.0018(17) -0.0098(17)
C14 0.050(2) 0.047(2) 0.034(2) 0.0010(18) -0.0111(18) -0.0099(19)
C15 0.045(2) 0.041(2) 0.034(2) 0.0022(17) -0.0136(17) -0.0111(18)
C16 0.053(3) 0.039(2) 0.048(3) -0.0037(19) -0.010(2) -0.0077(19)
C17 0.061(3) 0.037(2) 0.053(3) 0.004(2) -0.017(2) -0.012(2)
C18 0.046(2) 0.046(2) 0.044(2) 0.0082(19) -0.0142(19) -0.0159(19)
C19 0.033(2) 0.041(2) 0.042(2) 0.0030(18) -0.0159(17) -0.0088(17)
C20 0.042(2) 0.037(2) 0.038(2) 0.0027(17) -0.0216(17) -0.0113(17)
C21 0.034(2) 0.045(2) 0.041(2) 0.0024(18) -0.0157(17) -0.0044(17)
C22 0.036(2) 0.038(2) 0.037(2) 0.0013(17) -0.0110(16) -0.0033(16)
C23 0.034(2) 0.047(2) 0.043(2) 0.0007(19) -0.0082(17) -0.0039(18)
C24 0.043(2) 0.037(2) 0.040(2) 0.0016(17) -0.0047(18) -0.0036(18)
C25 0.048(2) 0.040(2) 0.033(2) 0.0020(17) -0.0126(18) -0.0029(18)
C26 0.040(2) 0.039(2) 0.031(2) -0.0020(16) -0.0117(16) -0.0046(17)
C27 0.037(2) 0.0299(19) 0.034(2) -0.0008(15) -0.0092(16) -0.0039(16)
C28 0.041(2) 0.051(2) 0.034(2) -0.0021(18) -0.0153(17) -0.0076(19)
C29 0.089(4) 0.035(3) 0.089(4) 0.001(3) -0.035(3) 0.004(3)
C30 0.176(10) 0.053(4) 0.190(11) 0.033(5) 0.034(8) -0.014(5)
C31 0.238(13) 0.060(5) 0.357(19) 0.054(8) -0.246(14) -0.018(6)
C32 0.208(10) 0.047(4) 0.117(7) -0.017(4) -0.021(7) 0.006(5)
C33 0.079(5) 0.154(8) 0.063(4) -0.037(5) -0.002(3) 0.035(5)
C34 0.16(2) 0.18(3) 0.071(15) -0.07(2) -0.011(15) 0.07(2)
C35 0.23(4) 0.16(2) 0.084(15) -0.040(16) 0.01(2) 0.14(3)
C36 0.25(4) 0.31(5) 0.23(4) -0.18(4) 0.20(3) -0.17(4)
C34' 0.046(9) 0.32(6) 0.11(2) -0.04(3) 0.002(10) 0.050(16)
C35' 0.17(3) 0.15(2) 0.046(11) -0.008(13) 0.033(13) -0.006(18)
C36' 0.141(18) 0.104(16) 0.14(2) -0.092(16) 0.004(14) 0.015(12)
C37 0.094(4) 0.036(3) 0.089(4) 0.013(3) -0.017(3) -0.014(3)
C38 0.228(14) 0.055(5) 0.303(19) 0.057(8) 0.100(13) 0.042(7)
C39 0.303(17) 0.061(5) 0.52(3) 0.095(10) -0.30(2) -0.096(8)
C40 0.339(18) 0.066(5) 0.123(8) 0.035(5) -0.074(10) 0.009(8)
C41 0.047(2) 0.053(3) 0.046(3) 0.011(2) -0.002(2) -0.010(2)
C42 0.114(6) 0.109(6) 0.065(4) -0.018(4) 0.033(4) -0.047(5)
C43 0.058(3) 0.113(5) 0.075(4) 0.030(4) -0.005(3) -0.033(3)
C44 0.075(4) 0.073(4) 0.110(6) 0.042(4) -0.006(4) -0.017(3)
C45 0.044(2) 0.044(2) 0.061(3) -0.013(2) -0.028(2) -0.0061(19)
C46 0.068(4) 0.079(4) 0.094(5) 0.039(3) -0.053(3) -0.015(3)
C47 0.126(7) 0.051(4) 0.152(8) 0.028(4) -0.031(6) -0.022(4)

loop_
_atom_type_symbol
_atom_type_description
_atom_type_scat_dispersion_real
_atom_type_scat_dispersion_imag
_atom_type_scat_source
C C 0.0033 0.0016 'International Tables Vol C Tables 4.2.6.8 and 6.1.1.4'
H H 0.0000 0.0000 'International Tables Vol C Tables 4.2.6.8 and 6.1.1.4'
O O 0.0106 0.0060 'International Tables Vol C Tables 4.2.6.8 and 6.1.1.4'
W W -0.8490 6.8722 'International Tables Vol C Tables 4.2.6.8 and 6.1.1.4'
Cl Cl 0.1484 0.1585 'International Tables Vol C Tables 4.2.6.8 and 6.1.1.4'

loop_
_geom_angle_atom_site_label_1
_geom_angle_atom_site_label_2
_geom_angle_atom_site_label_3
_geom_angle
_geom_angle_site_symmetry_1
_geom_angle_site_symmetry_3
_geom_angle_publ_flag
O5 W1 O2 103.30(14) . . ?
O5 W1 O4 103.17(14) . . ?
O2 W1 O4 93.77(13) . . ?
O5 W1 O1 170.47(12) . . ?
O2 W1 O1 84.60(12) . . ?
O4 W1 O1 81.34(11) . . ?
O5 W1 Cl2 94.86(11) . . ?
O2 W1 Cl2 88.65(10) . . ?
O4 W1 Cl2 160.71(9) . . ?
O1 W1 Cl2 79.84(8) . . ?
O5 W1 Cl1 92.47(11) . . ?
O2 W1 Cl1 163.87(9) . . ?
O4 W1 Cl1 85.78(9) . . ?
O1 W1 Cl1 79.39(8) . . ?
Cl2 W1 Cl1 86.64(5) . . ?
C1 O1 C45 114.2(3) . . ?
C1 O1 W1 117.5(2) . . ?
C45 O1 W1 128.3(2) . . ?
C13 O2 W1 167.0(3) . . ?
C20 O3 C46 113.8(4) . . ?
C27 O4 W1 159.7(3) . . ?
C6 C1 C2 123.7(4) . . ?
C6 C1 O1 118.0(4) . . ?
C2 C1 O1 118.3(4) . . ?
C1 C2 C3 117.3(4) . . ?
C1 C2 C28 121.5(4) . . ?
C3 C2 C28 121.2(4) . . ?
C4 C3 C2 122.0(4) . . ?
C4 C3 H3 119.0 . . ?
C2 C3 H3 119.0 . . ?
C3 C4 C5 117.7(4) . . ?
C3 C4 C29 121.3(5) . . ?
C5 C4 C29 120.9(5) . . ?
C4 C5 C6 122.6(4) . . ?
C4 C5 H5 118.7 . . ?
C6 C5 H5 118.7 . . ?
C1 C6 C5 116.6(4) . . ?
C1 C6 C7 121.7(4) . . ?
C5 C6 C7 121.6(4) . . ?
C8 C7 C6 113.6(4) . . ?
C8 C7 H7A 108.8 . . ?
C6 C7 H7A 108.8 . . ?
C8 C7 H7B 108.8 . . ?
C6 C7 H7B 108.8 . . ?
H7A C7 H7B 107.7 . . ?
C9 C8 C13 117.8(4) . . ?
C9 C8 C7 119.8(4) . . ?
C13 C8 C7 122.4(4) . . ?
C8 C9 C10 122.9(5) . . ?
C8 C9 H9 118.6 . . ?
C10 C9 H9 118.6 . . ?
C9 C10 C11 116.9(4) . . ?
C9 C10 C33 122.2(5) . . ?
C11 C10 C33 120.9(5) . . ?
C12 C11 C10 123.3(5) . . ?
C12 C11 H11 118.4 . . ?
C10 C11 H11 118.4 . . ?
C11 C12 C13 117.4(4) . . ?
C11 C12 C14 120.3(4) . . ?
C13 C12 C14 122.3(4) . . ?
O2 C13 C12 119.7(4) . . ?
O2 C13 C8 118.6(4) . . ?
C12 C13 C8 121.7(4) . . ?
C12 C14 C15 111.2(4) . . ?
C12 C14 H14A 109.4 . . ?
C15 C14 H14A 109.4 . . ?
C12 C14 H14B 109.4 . . ?
C15 C14 H14B 109.4 . . ?
H14A C14 H14B 108.0 . . ?
C16 C15 C20 118.6(4) . . ?
C16 C15 C14 120.7(4) . . ?
C20 C15 C14 120.2(4) . . ?
C17 C16 C15 122.0(4) . . ?
C17 C16 H16 119.0 . . ?
C15 C16 H16 119.0 . . ?
C18 C17 C16 117.3(4) . . ?
C18 C17 C37 121.3(5) . . ?
C16 C17 C37 121.4(5) . . ?
C17 C18 C19 122.7(4) . . ?
C17 C18 H18 118.6 . . ?
C19 C18 H18 118.6 . . ?
C18 C19 C20 117.7(4) . . ?
C18 C19 C21 121.9(4) . . ?
C20 C19 C21 119.7(4) . . ?
O3 C20 C15 119.6(4) . . ?
O3 C20 C19 120.0(4) . . ?
C15 C20 C19 120.1(4) . . ?
C22 C21 C19 109.4(3) . . ?
C22 C21 H21A 109.8 . . ?
C19 C21 H21A 109.8 . . ?
C22 C21 H21B 109.8 . . ?
C19 C21 H21B 109.8 . . ?
H21A C21 H21B 108.2 . . ?
C23 C22 C27 117.6(4) . . ?
C23 C22 C21 121.6(4) . . ?
C27 C22 C21 120.7(4) . . ?
C24 C23 C22 123.3(4) . . ?
C24 C23 H23 118.4 . . ?
C22 C23 H23 118.4 . . ?
C23 C24 C25 116.9(4) . . ?
C23 C24 C41 122.5(4) . . ?
C25 C24 C41 120.6(4) . . ?
C26 C25 C24 122.9(4) . . ?
C26 C25 H25 118.5 . . ?
C24 C25 H25 118.5 . . ?
C25 C26 C27 117.7(4) . . ?
C25 C26 C28 120.1(4) . . ?
C27 C26 C28 122.2(4) . . ?
O4 C27 C26 119.6(3) . . ?
O4 C27 C22 118.6(3) . . ?
C26 C27 C22 121.6(4) . . ?
C26 C28 C2 114.7(3) . . ?
C26 C28 H28A 108.6 . . ?
C2 C28 H28A 108.6 . . ?
C26 C28 H28B 108.6 . . ?
C2 C28 H28B 108.6 . . ?
H28A C28 H28B 107.6 . . ?
C31 C29 C32 111.5(8) . . ?
C31 C29 C30 109.8(9) . . ?
C32 C29 C30 106.6(7) . . ?
C31 C29 C4 107.9(5) . . ?
C32 C29 C4 110.3(5) . . ?
C30 C29 C4 110.8(5) . . ?
C35 C33 C34 126.9(18) . . ?
C35 C33 C35' 132(2) . . ?
C34 C33 C35' 45.9(15) . . ?
C35 C33 C34' 30(3) . . ?
C34 C33 C34' 130.9(17) . . ?
C35' C33 C34' 110(2) . . ?
C35 C33 C10 111.8(12) . . ?
C34 C33 C10 115.5(11) . . ?
C35' C33 C10 109.5(12) . . ?
C34' C33 C10 113.0(14) . . ?
C35 C33 C36' 82(2) . . ?
C34 C33 C36' 64.8(18) . . ?
C35' C33 C36' 110.4(17) . . ?
C34' C33 C36' 110(2) . . ?
C10 C33 C36' 103.8(8) . . ?
C35 C33 C36 104(3) . . ?
C34 C33 C36 91(2) . . ?
C35' C33 C36 45.3(19) . . ?
C34' C33 C36 74(2) . . ?
C10 C33 C36 99.1(11) . . ?
C36' C33 C36 151.9(15) . . ?
C35' C34 C33 69(2) . . ?
C35' C34 C36' 133(3) . . ?
C33 C34 C36' 64.7(15) . . ?
C34' C35 C33 84(5) . . ?
C34' C35 C36' 134(6) . . ?
C33 C35 C36' 54.8(17) . . ?
C35' C36 C33 55.8(15) . . ?
C35' C36 C34' 95(3) . . ?
C33 C36 C34' 47.8(14) . . ?
C35 C34' C33 66(4) . . ?
C35 C34' C36 123(5) . . ?
C33 C34' C36 57.8(17) . . ?
C34 C35' C36 143(4) . . ?
C34 C35' C33 65(2) . . ?
C36 C35' C33 79(2) . . ?
C33 C36' C34 50.5(12) . . ?
C33 C36' C35 43.3(12) . . ?
C34 C36' C35 85.8(19) . . ?
C39 C37 C38 116.7(12) . . ?
C39 C37 C17 108.8(6) . . ?
C38 C37 C17 111.8(6) . . ?
C39 C37 C40 105.9(11) . . ?
C38 C37 C40 104.3(10) . . ?
C17 C37 C40 108.8(6) . . ?
C44 C41 C43 107.8(5) . . ?
C44 C41 C42 109.2(5) . . ?
C43 C41 C42 108.6(5) . . ?
C44 C41 C24 110.3(4) . . ?
C43 C41 C24 112.0(4) . . ?
C42 C41 C24 108.9(4) . . ?
C41 C42 H42A 109.5 . . ?
C41 C42 H42B 109.5 . . ?
H42A C42 H42B 109.5 . . ?
C41 C42 H42C 109.5 . . ?
H42A C42 H42C 109.5 . . ?
H42B C42 H42C 109.5 . . ?
C41 C43 H43A 109.5 . . ?
C41 C43 H43B 109.5 . . ?
H43A C43 H43B 109.5 . . ?
C41 C43 H43C 109.5 . . ?
H43A C43 H43C 109.5 . . ?
H43B C43 H43C 109.5 . . ?
C41 C44 H44A 109.5 . . ?
C41 C44 H44B 109.5 . . ?
H44A C44 H44B 109.5 . . ?
C41 C44 H44C 109.5 . . ?
H44A C44 H44C 109.5 . . ?
H44B C44 H44C 109.5 . . ?
O1 C45 H45A 109.5 . . ?
O1 C45 H45B 109.5 . . ?
H45A C45 H45B 109.5 . . ?
O1 C45 H45C 109.5 . . ?
H45A C45 H45C 109.5 . . ?
H45B C45 H45C 109.5 . . ?
O3 C46 H46A 109.5 . . ?
O3 C46 H46B 109.5 . . ?
H46A C46 H46B 109.5 . . ?
O3 C46 H46C 109.5 . . ?
H46A C46 H46C 109.5 . . ?
H46B C46 H46C 109.5 . . ?
Cl5 C47 Cl4 112.1(5) . . ?
Cl5 C47 Cl3 110.1(6) . . ?
Cl4 C47 Cl3 108.9(5) . . ?
Cl5 C47 H47 108.6 . . ?
Cl4 C47 H47 108.6 . . ?
Cl3 C47 H47 108.6 . . ?

loop_
_geom_bond_atom_site_label_1
_geom_bond_atom_site_label_2
_geom_bond_distance
_geom_bond_site_symmetry_2
_geom_bond_publ_flag
W1 O5 1.673(3) . ?
W1 O2 1.855(3) . ?
W1 O4 1.855(3) . ?
W1 O1 2.339(3) . ?
W1 Cl2 2.3646(12) . ?
W1 Cl1 2.3780(14) . ?
Cl3 C47 1.729(9) . ?
Cl4 C47 1.714(10) . ?
Cl5 C47 1.695(10) . ?
O1 C1 1.410(5) . ?
O1 C45 1.464(5) . ?
O2 C13 1.363(5) . ?
O3 C20 1.380(5) . ?
O3 C46 1.407(6) . ?
O4 C27 1.362(5) . ?
C1 C6 1.372(6) . ?
C1 C2 1.379(6) . ?
C2 C3 1.394(6) . ?
C2 C28 1.518(6) . ?
C3 C4 1.382(7) . ?
C3 H3 0.9300 . ?
C4 C5 1.384(7) . ?
C4 C29 1.549(6) . ?
C5 C6 1.397(6) . ?
C5 H5 0.9300 . ?
C6 C7 1.520(6) . ?
C7 C8 1.504(6) . ?
C7 H7A 0.9700 . ?
C7 H7B 0.9700 . ?
C8 C9 1.383(6) . ?
C8 C13 1.400(6) . ?
C9 C10 1.386(8) . ?
C9 H9 0.9300 . ?
C10 C11 1.395(7) . ?
C10 C33 1.548(8) . ?
C11 C12 1.381(6) . ?
C11 H11 0.9300 . ?
C12 C13 1.399(6) . ?
C12 C14 1.506(6) . ?
C14 C15 1.512(6) . ?
C14 H14A 0.9700 . ?
C14 H14B 0.9700 . ?
C15 C16 1.387(6) . ?
C15 C20 1.389(6) . ?
C16 C17 1.381(7) . ?
C16 H16 0.9300 . ?
C17 C18 1.380(7) . ?
C17 C37 1.542(7) . ?
C18 C19 1.387(6) . ?
C18 H18 0.9300 . ?
C19 C20 1.396(6) . ?
C19 C21 1.528(6) . ?
C21 C22 1.507(6) . ?
C21 H21A 0.9700 . ?
C21 H21B 0.9700 . ?
C22 C23 1.386(6) . ?
C22 C27 1.403(5) . ?
C23 C24 1.386(6) . ?
C23 H23 0.9300 . ?
C24 C25 1.400(6) . ?
C24 C41 1.532(6) . ?
C25 C26 1.385(6) . ?
C25 H25 0.9300 . ?
C26 C27 1.401(6) . ?
C26 C28 1.513(6) . ?
C28 H28A 0.9700 . ?
C28 H28B 0.9700 . ?
C29 C31 1.494(10) . ?
C29 C32 1.535(11) . ?
C29 C30 1.537(11) . ?
C33 C35 1.41(3) . ?
C33 C34 1.43(3) . ?
C33 C35' 1.48(2) . ?
C33 C34' 1.53(3) . ?
C33 C36' 1.68(2) . ?
C33 C36 1.75(3) . ?
C34 C35' 1.13(4) . ?
C34 C36' 1.68(4) . ?
C35 C34' 0.78(7) . ?
C35 C36' 2.03(5) . ?
C36 C35' 1.27(5) . ?
C36 C34' 1.99(6) . ?
C37 C39 1.455(12) . ?
C37 C38 1.484(12) . ?
C37 C40 1.543(12) . ?
C41 C44 1.516(7) . ?
C41 C43 1.524(8) . ?
C41 C42 1.530(8) . ?
C42 H42A 0.9600 . ?
C42 H42B 0.9600 . ?
C42 H42C 0.9600 . ?
C43 H43A 0.9600 . ?
C43 H43B 0.9600 . ?
C43 H43C 0.9600 . ?
C44 H44A 0.9600 . ?
C44 H44B 0.9600 . ?
C44 H44C 0.9600 . ?
C45 H45A 0.9600 . ?
C45 H45B 0.9600 . ?
C45 H45C 0.9600 . ?
C46 H46A 0.9600 . ?
C46 H46B 0.9600 . ?
C46 H46C 0.9600 . ?
C47 H47 0.9800 . ?

loop_
_geom_torsion_atom_site_label_1
_geom_torsion_atom_site_label_2
_geom_torsion_atom_site_label_3
_geom_torsion_atom_site_label_4
_geom_torsion
_geom_torsion_site_symmetry_1
_geom_torsion_site_symmetry_2
_geom_torsion_site_symmetry_3
_geom_torsion_site_symmetry_4
_geom_torsion_publ_flag
O5 W1 O1 C1 166.3(7) . . . . ?
O2 W1 O1 C1 -47.3(3) . . . . ?
O4 W1 O1 C1 47.4(3) . . . . ?
Cl2 W1 O1 C1 -136.9(3) . . . . ?
Cl1 W1 O1 C1 134.6(3) . . . . ?
O5 W1 O1 C45 -12.5(9) . . . . ?
O2 W1 O1 C45 133.9(3) . . . . ?
O4 W1 O1 C45 -131.4(3) . . . . ?
Cl2 W1 O1 C45 44.3(3) . . . . ?
Cl1 W1 O1 C45 -44.1(3) . . . . ?
O5 W1 O2 C13 92.2(13) . . . . ?
O4 W1 O2 C13 -163.3(12) . . . . ?
O1 W1 O2 C13 -82.4(13) . . . . ?
Cl2 W1 O2 C13 -2.4(13) . . . . ?
Cl1 W1 O2 C13 -75.5(14) . . . . ?
O5 W1 O4 C27 -76.2(7) . . . . ?
O2 W1 O4 C27 179.2(7) . . . . ?
O1 W1 O4 C27 95.2(7) . . . . ?
Cl2 W1 O4 C27 82.5(8) . . . . ?
Cl1 W1 O4 C27 15.3(7) . . . . ?
C45 O1 C1 C6 -92.7(4) . . . . ?
W1 O1 C1 C6 88.4(4) . . . . ?
C45 O1 C1 C2 88.3(4) . . . . ?
W1 O1 C1 C2 -90.6(4) . . . . ?
C6 C1 C2 C3 3.6(6) . . . . ?
O1 C1 C2 C3 -177.5(3) . . . . ?
C6 C1 C2 C28 -176.3(4) . . . . ?
O1 C1 C2 C28 2.7(5) . . . . ?
C1 C2 C3 C4 0.2(6) . . . . ?
C28 C2 C3 C4 180.0(4) . . . . ?
C2 C3 C4 C5 -3.0(7) . . . . ?
C2 C3 C4 C29 173.8(5) . . . . ?
C3 C4 C5 C6 2.5(7) . . . . ?
C29 C4 C5 C6 -174.4(5) . . . . ?
C2 C1 C6 C5 -4.1(6) . . . . ?
O1 C1 C6 C5 177.0(4) . . . . ?
C2 C1 C6 C7 174.8(4) . . . . ?
O1 C1 C6 C7 -4.2(6) . . . . ?
C4 C5 C6 C1 0.9(7) . . . . ?
C4 C5 C6 C7 -177.9(4) . . . . ?
C1 C6 C7 C8 -104.5(5) . . . . ?
C5 C6 C7 C8 74.2(5) . . . . ?
C6 C7 C8 C9 -114.0(5) . . . . ?
C6 C7 C8 C13 67.1(5) . . . . ?
C13 C8 C9 C10 -1.5(8) . . . . ?
C7 C8 C9 C10 179.5(5) . . . . ?
C8 C9 C10 C11 0.1(8) . . . . ?
C8 C9 C10 C33 -179.2(6) . . . . ?
C9 C10 C11 C12 -0.1(8) . . . . ?
C33 C10 C11 C12 179.3(6) . . . . ?
C10 C11 C12 C13 1.4(7) . . . . ?
C10 C11 C12 C14 -175.3(5) . . . . ?
W1 O2 C13 C12 -111.7(12) . . . . ?
W1 O2 C13 C8 70.0(14) . . . . ?
C11 C12 C13 O2 178.9(4) . . . . ?
C14 C12 C13 O2 -4.5(6) . . . . ?
C11 C12 C13 C8 -2.9(6) . . . . ?
C14 C12 C13 C8 173.7(4) . . . . ?
C9 C8 C13 O2 -178.8(4) . . . . ?
C7 C8 C13 O2 0.1(6) . . . . ?
C9 C8 C13 C12 2.9(6) . . . . ?
C7 C8 C13 C12 -178.1(4) . . . . ?
C11 C12 C14 C15 114.9(5) . . . . ?
C13 C12 C14 C15 -61.6(5) . . . . ?
C12 C14 C15 C16 -45.2(6) . . . . ?
C12 C14 C15 C20 126.6(4) . . . . ?
C20 C15 C16 C17 -2.4(7) . . . . ?
C14 C15 C16 C17 169.5(4) . . . . ?
C15 C16 C17 C18 -6.7(7) . . . . ?
C15 C16 C17 C37 176.7(5) . . . . ?
C16 C17 C18 C19 5.8(7) . . . . ?
C37 C17 C18 C19 -177.6(5) . . . . ?
C17 C18 C19 C20 4.2(6) . . . . ?
C17 C18 C19 C21 -166.1(4) . . . . ?
C46 O3 C20 C15 103.0(5) . . . . ?
C46 O3 C20 C19 -83.1(5) . . . . ?
C16 C15 C20 O3 -173.4(4) . . . . ?
C14 C15 C20 O3 14.6(6) . . . . ?
C16 C15 C20 C19 12.8(6) . . . . ?
C14 C15 C20 C19 -159.2(4) . . . . ?
C18 C19 C20 O3 172.7(4) . . . . ?
C21 C19 C20 O3 -16.9(5) . . . . ?
C18 C19 C20 C15 -13.6(6) . . . . ?
C21 C19 C20 C15 156.9(4) . . . . ?
C18 C19 C21 C22 38.5(5) . . . . ?
C20 C19 C21 C22 -131.5(4) . . . . ?
C19 C21 C22 C23 -110.4(4) . . . . ?
C19 C21 C22 C27 65.6(5) . . . . ?
C27 C22 C23 C24 0.8(6) . . . . ?
C21 C22 C23 C24 176.9(4) . . . . ?
C22 C23 C24 C25 -1.1(7) . . . . ?
C22 C23 C24 C41 179.1(4) . . . . ?
C23 C24 C25 C26 0.2(6) . . . . ?
C41 C24 C25 C26 180.0(4) . . . . ?
C24 C25 C26 C27 1.1(6) . . . . ?
C24 C25 C26 C28 179.5(4) . . . . ?
W1 O4 C27 C26 -88.1(8) . . . . ?
W1 O4 C27 C22 95.2(8) . . . . ?
C25 C26 C27 O4 -178.1(3) . . . . ?
C28 C26 C27 O4 3.5(6) . . . . ?
C25 C26 C27 C22 -1.5(6) . . . . ?
C28 C26 C27 C22 -179.8(4) . . . . ?
C23 C22 C27 O4 177.3(4) . . . . ?
C21 C22 C27 O4 1.1(6) . . . . ?
C23 C22 C27 C26 0.6(6) . . . . ?
C21 C22 C27 C26 -175.6(4) . . . . ?
C25 C26 C28 C2 118.7(4) . . . . ?
C27 C26 C28 C2 -62.9(5) . . . . ?
C1 C2 C28 C26 101.6(5) . . . . ?
C3 C2 C28 C26 -78.2(5) . . . . ?
C3 C4 C29 C31 -97.7(9) . . . . ?
C5 C4 C29 C31 79.0(10) . . . . ?
C3 C4 C29 C32 140.3(7) . . . . ?
C5 C4 C29 C32 -43.0(8) . . . . ?
C3 C4 C29 C30 22.5(9) . . . . ?
C5 C4 C29 C30 -160.8(7) . . . . ?
C9 C10 C33 C35 30(3) . . . . ?
C11 C10 C33 C35 -149(3) . . . . ?
C9 C10 C33 C34 -175(2) . . . . ?
C11 C10 C33 C34 6(2) . . . . ?
C9 C10 C33 C35' -125.0(18) . . . . ?
C11 C10 C33 C35' 55.6(19) . . . . ?
C9 C10 C33 C34' -3(2) . . . . ?
C11 C10 C33 C34' 178(2) . . . . ?
C9 C10 C33 C36' 117.0(12) . . . . ?
C11 C10 C33 C36' -62.3(13) . . . . ?
C9 C10 C33 C36 -79(2) . . . . ?
C11 C10 C33 C36 101(2) . . . . ?
C35 C33 C34 C35' -116(3) . . . . ?
C34' C33 C34 C35' -77(4) . . . . ?
C10 C33 C34 C35' 93(2) . . . . ?
C36' C33 C34 C35' -173(2) . . . . ?
C36 C33 C34 C35' -7(2) . . . . ?
C35 C33 C34 C36' 57(3) . . . . ?
C35' C33 C34 C36' 173(2) . . . . ?
C34' C33 C34 C36' 96(3) . . . . ?
C10 C33 C34 C36' -93.9(13) . . . . ?
C36 C33 C34 C36' 165.6(16) . . . . ?
C34 C33 C35 C34' 110(5) . . . . ?
C35' C33 C35 C34' 49(5) . . . . ?
C10 C33 C35 C34' -99(4) . . . . ?
C36' C33 C35 C34' 160(4) . . . . ?
C36 C33 C35 C34' 8(4) . . . . ?
C34 C33 C35 C36' -50(3) . . . . ?
C35' C33 C35 C36' -110(3) . . . . ?
C34' C33 C35 C36' -160(4) . . . . ?
C10 C33 C35 C36' 101.7(13) . . . . ?
C36 C33 C35 C36' -152.1(13) . . . . ?
C35 C33 C36 C35' 136(2) . . . . ?
C34 C33 C36 C35' 7(2) . . . . ?
C34' C33 C36 C35' 140(2) . . . . ?
C10 C33 C36 C35' -108.5(19) . . . . ?
C36' C33 C36 C35' 36(5) . . . . ?
C35 C33 C36 C34' -4(2) . . . . ?
C34 C33 C36 C34' -132.5(18) . . . . ?
C35' C33 C36 C34' -140(2) . . . . ?
C10 C33 C36 C34' 111.5(15) . . . . ?
C36' C33 C36 C34' -104(5) . . . . ?
C36' C35 C34' C33 23(4) . . . . ?
C33 C35 C34' C36 -8(4) . . . . ?
C36' C35 C34' C36 16(8) . . . . ?
C34 C33 C34' C35 -95(5) . . . . ?
C35' C33 C34' C35 -143(4) . . . . ?
C10 C33 C34' C35 94(4) . . . . ?
C36' C33 C34' C35 -22(5) . . . . ?
C36 C33 C34' C35 -172(4) . . . . ?
C35 C33 C34' C36 172(4) . . . . ?
C34 C33 C34' C36 77(3) . . . . ?
C35' C33 C34' C36 29.0(16) . . . . ?
C10 C33 C34' C36 -93.4(14) . . . . ?
C36' C33 C34' C36 150.8(14) . . . . ?
C35' C36 C34' C35 -24(6) . . . . ?
C33 C36 C34' C35 8(5) . . . . ?
C35' C36 C34' C33 -32.2(16) . . . . ?
C33 C34 C35' C36 17(5) . . . . ?
C36' C34 C35' C36 8(7) . . . . ?
C36' C34 C35' C33 -9(3) . . . . ?
C33 C36 C35' C34 -16(4) . . . . ?
C34' C36 C35' C34 13(5) . . . . ?
C34' C36 C35' C33 28.6(13) . . . . ?
C35 C33 C35' C34 105(3) . . . . ?
C34' C33 C35' C34 129(3) . . . . ?
C10 C33 C35' C34 -107(2) . . . . ?
C36' C33 C35' C34 7(2) . . . . ?
C36 C33 C35' C34 170(3) . . . . ?
C35 C33 C35' C36 -65(4) . . . . ?
C34 C33 C35' C36 -170(3) . . . . ?
C34' C33 C35' C36 -41(3) . . . . ?
C10 C33 C35' C36 83(2) . . . . ?
C36' C33 C35' C36 -163(2) . . . . ?
C35 C33 C36' C34 -137.5(17) . . . . ?
C35' C33 C36' C34 -5.3(19) . . . . ?
C34' C33 C36' C34 -126.7(19) . . . . ?
C10 C33 C36' C34 111.9(12) . . . . ?
C36 C33 C36' C34 -32(5) . . . . ?
C34 C33 C36' C35 137.5(17) . . . . ?
C35' C33 C36' C35 132.2(18) . . . . ?
C34' C33 C36' C35 11(2) . . . . ?
C10 C33 C36' C35 -110.6(14) . . . . ?
C36 C33 C36' C35 106(4) . . . . ?
C35' C34 C36' C33 9(3) . . . . ?
C35' C34 C36' C35 -19(3) . . . . ?
C33 C34 C36' C35 -27.7(9) . . . . ?
C34' C35 C36' C33 -29(5) . . . . ?
C34' C35 C36' C34 2(5) . . . . ?
C33 C35 C36' C34 31.5(11) . . . . ?
C18 C17 C37 C39 69.0(12) . . . . ?
C16 C17 C37 C39 -114.6(11) . . . . ?
C18 C17 C37 C38 -160.6(10) . . . . ?
C16 C17 C37 C38 15.8(12) . . . . ?
C18 C17 C37 C40 -46.0(10) . . . . ?
C16 C17 C37 C40 130.5(8) . . . . ?
C23 C24 C41 C44 124.0(6) . . . . ?
C25 C24 C41 C44 -55.8(6) . . . . ?
C23 C24 C41 C43 3.9(7) . . . . ?
C25 C24 C41 C43 -175.8(5) . . . . ?
C23 C24 C41 C42 -116.2(6) . . . . ?
C25 C24 C41 C42 64.0(6) . . . . ?
